data_7717622
loop_
_publ_author_name
'Varmuzova, Vera'
'Cisarova, Ivana'
'Schulz, Ji\<r\'i'
'Kal\'ikov\'a, Kv\<eta'
'\<St\<epni\<cka, Petr'

_publ_section_title
;
 Pd-catalysed C--H bond functionalisation route to
 1,2-dihydroferroceno[c]isoquinoline and its annellated derivatives and
 the reactivity of these compounds
;
_journal_name_full 'Dalton Transactions'
_journal_paper_doi 10.1039/D4DT03063J
_journal_year 2024
_chemical_formula_moiety 'C18 H18 Br Fe N O2 S'
_chemical_formula_sum 'C18 H18 Br Fe N O2 S'
_chemical_formula_weight 448.15
_space_group_crystal_system monoclinic
_space_group_IT_number 14
_space_group_name_Hall '-P 2ybc'
_space_group_name_H-M_alt 'P 1 21/c 1'
_atom_sites_solution_hydrogens geom
_atom_sites_solution_primary direct
_atom_sites_solution_secondary difmap
_audit_creation_method SHELXL-2017/1
_audit_update_record
;
2024-10-07 deposited with the CCDC.	2024-11-28 downloaded from the CCDC.
;
_cell_angle_alpha 90
_cell_angle_beta 94.159(2)
_cell_angle_gamma 90
_cell_formula_units_Z 8
_cell_length_a 23.8457(10)
_cell_length_b 11.9269(5)
_cell_length_c 12.1075(5)
_cell_measurement_reflns_used 9799
_cell_measurement_temperature 120(2)
_cell_measurement_theta_max 27.48
_cell_measurement_theta_min 2.40
_cell_volume 3434.4(2)
_computing_cell_refinement 'APEX3 v2019.1-0 (Bruker AXS)'
_computing_data_collection 'Bruker Instrument Service vV6.2.14'
_computing_data_reduction 'SAINT V8.40A (Bruker Nano, Inc., 2019)'
_computing_molecular_graphics 'PLATON (Spek, 2017)'
_computing_publication_material 'PLATON (Spek, 2017)'
_computing_structure_refinement 'SHELXL-2017 (Sheldrick, 2014)'
_computing_structure_solution 'SHELXT 2014 (Sheldrick, 2014)'
_diffrn_ambient_temperature 120(2)
_diffrn_measured_fraction_theta_full 0.998
_diffrn_measured_fraction_theta_max 0.997
_diffrn_measurement_device_type 'Bruker D8 VENTURE Kappa Duo with PHOTON 1000'
_diffrn_measurement_method '\f and \w scans'
_diffrn_radiation_monochromator 'Quazar Mo multilayer optic'
_diffrn_radiation_source 'I\mS micro-focus sealed tube'
_diffrn_radiation_type MoK\a
_diffrn_radiation_wavelength 0.71073
_diffrn_reflns_av_R_equivalents 0.0230
_diffrn_reflns_av_unetI/netI 0.0170
_diffrn_reflns_Laue_measured_fraction_full 0.998
_diffrn_reflns_Laue_measured_fraction_max 0.997
_diffrn_reflns_limit_h_max 30
_diffrn_reflns_limit_h_min -30
_diffrn_reflns_limit_k_max 15
_diffrn_reflns_limit_k_min -15
_diffrn_reflns_limit_l_max 15
_diffrn_reflns_limit_l_min -15
_diffrn_reflns_number 54665
_diffrn_reflns_point_group_measured_fraction_full 0.998
_diffrn_reflns_point_group_measured_fraction_max 0.997
_diffrn_reflns_theta_full 25.242
_diffrn_reflns_theta_max 27.483
_diffrn_reflns_theta_min 1.910
_exptl_absorpt_coefficient_mu 3.337
_exptl_absorpt_correction_T_max 0.46
_exptl_absorpt_correction_T_min 0.35
_exptl_absorpt_correction_type multi-scan
_exptl_absorpt_process_details 'SADABS-2016/2 - Bruker AXS'
_exptl_crystal_colour orange
_exptl_crystal_density_diffrn 1.733
_exptl_crystal_description prism
_exptl_crystal_F_000 1808
_exptl_crystal_size_max 0.34
_exptl_crystal_size_mid 0.29
_exptl_crystal_size_min 0.28
_refine_diff_density_max 0.380
_refine_diff_density_min -0.328
_refine_diff_density_rms 0.052
_refine_ls_extinction_method none
_refine_ls_goodness_of_fit_ref 1.051
_refine_ls_hydrogen_treatment constr
_refine_ls_matrix_type full
_refine_ls_number_parameters 435
_refine_ls_number_reflns 7848
_refine_ls_number_restraints 0
_refine_ls_restrained_S_all 1.051
_refine_ls_R_factor_all 0.0199
_refine_ls_R_factor_gt 0.0183
_refine_ls_shift/su_max 0.004
_refine_ls_shift/su_mean 0.000
_refine_ls_structure_factor_coef Fsqd
_refine_ls_weighting_details 'w=1/[\s^2^(Fo^2^)+(0.0196P)^2^+2.0198P] where P=(Fo^2^+2Fc^2^)/3'
_refine_ls_weighting_scheme calc
_refine_ls_wR_factor_gt 0.0453
_refine_ls_wR_factor_ref 0.0462
_reflns_Friedel_coverage 0.000
_reflns_number_gt 7445
_reflns_number_total 7848
_reflns_threshold_expression 'I > 2\s(I)'
_cod_data_source_file d4dt03063j3.cif
_cod_data_source_block vv68
_cod_original_sg_symbol_H-M 'P 21/c'
_cod_database_code 7717622
_shelx_space_group_comment
;
The symmetry employed for this shelxl refinement is uniquely defined
by the following loop, which should always be used as a source of
symmetry information in preference to the above space-group names.
They are only intended as comments.
;
_shelx_estimated_absorpt_t_min 0.397
_shelx_estimated_absorpt_t_max 0.455

loop_
_space_group_symop_operation_xyz
'x, y, z'
'-x, y+1/2, -z+1/2'
'-x, -y, -z'
'x, -y-1/2, z-1/2'

loop_
_atom_site_label
_atom_site_type_symbol
_atom_site_fract_x
_atom_site_fract_y
_atom_site_fract_z
_atom_site_U_iso_or_equiv
_atom_site_adp_type
_atom_site_occupancy
_atom_site_site_symmetry_order
_atom_site_calc_flag
_atom_site_refinement_flags_posn
_atom_site_refinement_flags_adp
_atom_site_refinement_flags_occupancy
_atom_site_disorder_assembly
_atom_site_disorder_group
Br1 Br 0.60553(2) 0.92781(2) 0.52218(2) 0.02145(4) Uani 1 1 d . . . . .
Fe1 Fe 0.64458(2) 0.43263(2) 0.58757(2) 0.01385(5) Uani 1 1 d . . . . .
S1 S 0.69572(2) 0.57449(3) 0.28983(3) 0.01692(7) Uani 1 1 d . . . . .
O1 O 0.69932(5) 0.68224(9) 0.23831(9) 0.0270(2) Uani 1 1 d . . . . .
O2 O 0.68413(5) 0.47764(9) 0.22212(8) 0.0243(2) Uani 1 1 d . . . . .
N1 N 0.64580(5) 0.58531(9) 0.37567(10) 0.0155(2) Uani 1 1 d . . . . .
C1 C 0.62473(5) 0.48952(11) 0.42922(11) 0.0145(2) Uani 1 1 d . . . . .
C2 C 0.57650(6) 0.49225(12) 0.49277(11) 0.0185(3) Uani 1 1 d . . . . .
H2 H 0.554980 0.556687 0.508158 0.022 Uiso 1 1 calc R U . . .
C3 C 0.56656(6) 0.38063(13) 0.52886(12) 0.0215(3) Uani 1 1 d . . . . .
H3 H 0.537018 0.357607 0.572340 0.026 Uiso 1 1 calc R U . . .
C4 C 0.60842(6) 0.30980(12) 0.48861(12) 0.0187(3) Uani 1 1 d . . . . .
H4 H 0.611557 0.231234 0.500370 0.022 Uiso 1 1 calc R U . . .
C5 C 0.64505(6) 0.37685(11) 0.42736(11) 0.0153(3) Uani 1 1 d . . . . .
H5 H 0.676952 0.351238 0.392016 0.018 Uiso 1 1 calc R U . . .
C6 C 0.70012(6) 0.54296(13) 0.66766(12) 0.0217(3) Uani 1 1 d . . . . .
H6 H 0.713401 0.611447 0.639154 0.026 Uiso 1 1 calc R U . . .
C7 C 0.65141(7) 0.52946(15) 0.72694(13) 0.0279(3) Uani 1 1 d . . . . .
H7 H 0.626249 0.587376 0.744780 0.033 Uiso 1 1 calc R U . . .
C8 C 0.64674(7) 0.41446(16) 0.75500(12) 0.0292(3) Uani 1 1 d . . . . .
H8 H 0.618054 0.382064 0.795197 0.035 Uiso 1 1 calc R U . . .
C9 C 0.69261(7) 0.35613(13) 0.71233(12) 0.0240(3) Uani 1 1 d . . . . .
H9 H 0.699885 0.277995 0.718711 0.029 Uiso 1 1 calc R U . . .
C10 C 0.72556(6) 0.43595(12) 0.65846(12) 0.0193(3) Uani 1 1 d . . . . .
H10 H 0.758811 0.420399 0.622530 0.023 Uiso 1 1 calc R U . . .
C11 C 0.75841(6) 0.55091(12) 0.37214(14) 0.0224(3) Uani 1 1 d . . . . .
H11A H 0.756462 0.477991 0.408968 0.034 Uiso 1 1 calc R U . . .
H11B H 0.763480 0.610170 0.428047 0.034 Uiso 1 1 calc R U . . .
H11C H 0.790247 0.551435 0.325293 0.034 Uiso 1 1 calc R U . . .
C12 C 0.63419(6) 0.69611(11) 0.42173(11) 0.0161(3) Uani 1 1 d . . . . .
H12A H 0.666368 0.746376 0.410855 0.019 Uiso 1 1 calc R U . . .
H12B H 0.630793 0.688670 0.502411 0.019 Uiso 1 1 calc R U . . .
C13 C 0.58086(5) 0.74922(11) 0.36914(11) 0.0148(2) Uani 1 1 d . . . . .
C14 C 0.56238(6) 0.85218(12) 0.40656(11) 0.0172(3) Uani 1 1 d . . . . .
C15 C 0.51457(7) 0.90452(13) 0.35868(13) 0.0248(3) Uani 1 1 d . . . . .
H15 H 0.502623 0.974398 0.386419 0.030 Uiso 1 1 calc R U . . .
C16 C 0.48451(7) 0.85384(14) 0.27014(14) 0.0288(3) Uani 1 1 d . . . . .
H16 H 0.451603 0.888584 0.237029 0.035 Uiso 1 1 calc R U . . .
C17 C 0.50257(6) 0.75231(14) 0.23002(13) 0.0251(3) Uani 1 1 d . . . . .
H17 H 0.482384 0.718071 0.168436 0.030 Uiso 1 1 calc R U . . .
C18 C 0.55011(6) 0.70037(12) 0.27952(12) 0.0188(3) Uani 1 1 d . . . . .
H18 H 0.561847 0.630336 0.251769 0.023 Uiso 1 1 calc R U . . .
Br2 Br 0.90257(2) 0.03743(2) 0.12177(2) 0.02077(4) Uani 1 1 d . . . . .
Fe2 Fe 0.86440(2) -0.11739(2) 0.53769(2) 0.01364(5) Uani 1 1 d . . . . .
S2 S 0.79466(2) 0.20367(3) 0.50377(3) 0.01502(7) Uani 1 1 d . . . . .
O3 O 0.80795(4) 0.23466(9) 0.61677(9) 0.0221(2) Uani 1 1 d . . . . .
O4 O 0.78272(4) 0.28901(8) 0.42206(9) 0.0232(2) Uani 1 1 d . . . . .
N2 N 0.84878(5) 0.13395(9) 0.46266(9) 0.0136(2) Uani 1 1 d . . . . .
C21 C 0.87717(5) 0.05402(11) 0.53320(11) 0.0137(2) Uani 1 1 d . . . . .
C22 C 0.92617(6) -0.00541(11) 0.50541(12) 0.0171(3) Uani 1 1 d . . . . .
H22 H 0.943974 0.000409 0.437949 0.021 Uiso 1 1 calc R U . . .
C23 C 0.94359(6) -0.07521(12) 0.59746(13) 0.0215(3) Uani 1 1 d . . . . .
H23 H 0.975266 -0.123725 0.602165 0.026 Uiso 1 1 calc R U . . .
C24 C 0.90546(6) -0.05956(12) 0.68047(12) 0.0209(3) Uani 1 1 d . . . . .
H24 H 0.907277 -0.095773 0.750522 0.025 Uiso 1 1 calc R U . . .
C25 C 0.86387(6) 0.01969(11) 0.64127(11) 0.0167(3) Uani 1 1 d . . . . .
H25 H 0.832991 0.044994 0.679938 0.020 Uiso 1 1 calc R U . . .
C26 C 0.80070(6) -0.15930(12) 0.42110(12) 0.0192(3) Uani 1 1 d . . . . .
H26 H 0.779767 -0.109447 0.372788 0.023 Uiso 1 1 calc R U . . .
C27 C 0.85174(6) -0.21431(12) 0.39900(12) 0.0209(3) Uani 1 1 d . . . . .
H27 H 0.870886 -0.207189 0.333224 0.025 Uiso 1 1 calc R U . . .
C28 C 0.86911(6) -0.28154(12) 0.49193(13) 0.0236(3) Uani 1 1 d . . . . .
H28 H 0.901774 -0.327302 0.499265 0.028 Uiso 1 1 calc R U . . .
C29 C 0.82889(7) -0.26821(12) 0.57218(13) 0.0235(3) Uani 1 1 d . . . . .
H29 H 0.829975 -0.303675 0.642566 0.028 Uiso 1 1 calc R U . . .
C30 C 0.78676(6) -0.19256(12) 0.52871(12) 0.0211(3) Uani 1 1 d . . . . .
H30 H 0.754898 -0.168449 0.565095 0.025 Uiso 1 1 calc R U . . .
C31 C 0.73790(6) 0.10958(13) 0.49906(12) 0.0203(3) Uani 1 1 d . . . . .
H31A H 0.747935 0.044325 0.545556 0.031 Uiso 1 1 calc R U . . .
H31B H 0.729076 0.085089 0.422504 0.031 Uiso 1 1 calc R U . . .
H31C H 0.705009 0.146818 0.526483 0.031 Uiso 1 1 calc R U . . .
C32 C 0.85499(5) 0.12374(11) 0.34307(11) 0.0140(2) Uani 1 1 d . . . . .
H32A H 0.820396 0.151847 0.302049 0.017 Uiso 1 1 calc R U . . .
H32B H 0.859182 0.043556 0.324206 0.017 Uiso 1 1 calc R U . . .
C33 C 0.90513(5) 0.18815(11) 0.30598(11) 0.0136(2) Uani 1 1 d . . . . .
C34 C 0.93021(6) 0.16109(11) 0.20924(11) 0.0162(3) Uani 1 1 d . . . . .
C35 C 0.97481(6) 0.22225(13) 0.17247(12) 0.0214(3) Uani 1 1 d . . . . .
H35 H 0.991090 0.201735 0.106057 0.026 Uiso 1 1 calc R U . . .
C36 C 0.99524(6) 0.31330(13) 0.23359(13) 0.0239(3) Uani 1 1 d . . . . .
H36 H 1.025798 0.355642 0.209416 0.029 Uiso 1 1 calc R U . . .
C37 C 0.97105(6) 0.34269(12) 0.33026(13) 0.0215(3) Uani 1 1 d . . . . .
H37 H 0.984976 0.405420 0.372125 0.026 Uiso 1 1 calc R U . . .
C38 C 0.92651(6) 0.28068(11) 0.36604(12) 0.0175(3) Uani 1 1 d . . . . .
H38 H 0.910309 0.301518 0.432449 0.021 Uiso 1 1 calc R U . . .

loop_
_atom_site_aniso_label
_atom_site_aniso_U_11
_atom_site_aniso_U_22
_atom_site_aniso_U_33
_atom_site_aniso_U_23
_atom_site_aniso_U_13
_atom_site_aniso_U_12
Br1 0.02594(8) 0.02122(7) 0.01731(7) -0.00383(5) 0.00249(5) 0.00421(5)
Fe1 0.01224(9) 0.01789(9) 0.01127(9) 0.00031(7) -0.00009(7) 0.00276(7)
S1 0.01917(16) 0.01736(16) 0.01478(15) 0.00134(12) 0.00499(12) 0.00187(12)
O1 0.0340(6) 0.0234(5) 0.0249(6) 0.0081(4) 0.0109(5) 0.0028(5)
O2 0.0319(6) 0.0261(5) 0.0152(5) -0.0046(4) 0.0041(4) 0.0004(4)
N1 0.0152(5) 0.0151(5) 0.0165(5) 0.0010(4) 0.0037(4) 0.0035(4)
C1 0.0130(6) 0.0181(6) 0.0120(6) 0.0011(5) -0.0013(5) 0.0016(5)
C2 0.0117(6) 0.0260(7) 0.0175(6) 0.0039(5) 0.0002(5) 0.0043(5)
C3 0.0129(6) 0.0307(8) 0.0207(7) 0.0072(6) -0.0005(5) -0.0018(5)
C4 0.0173(6) 0.0189(7) 0.0190(7) 0.0022(5) -0.0048(5) -0.0033(5)
C5 0.0146(6) 0.0175(6) 0.0133(6) -0.0015(5) -0.0021(5) 0.0007(5)
C6 0.0230(7) 0.0216(7) 0.0195(7) -0.0061(5) -0.0055(6) 0.0027(5)
C7 0.0282(8) 0.0379(9) 0.0173(7) -0.0099(6) -0.0005(6) 0.0121(7)
C8 0.0287(8) 0.0476(10) 0.0111(7) 0.0025(6) 0.0012(6) 0.0001(7)
C9 0.0288(8) 0.0264(7) 0.0155(7) 0.0017(6) -0.0072(6) 0.0037(6)
C10 0.0164(6) 0.0246(7) 0.0160(6) -0.0048(5) -0.0054(5) 0.0043(5)
C11 0.0151(6) 0.0195(7) 0.0329(8) -0.0024(6) 0.0026(6) 0.0014(5)
C12 0.0152(6) 0.0163(6) 0.0165(6) -0.0010(5) -0.0004(5) 0.0038(5)
C13 0.0133(6) 0.0174(6) 0.0140(6) 0.0044(5) 0.0030(5) 0.0013(5)
C14 0.0179(6) 0.0202(6) 0.0139(6) 0.0025(5) 0.0036(5) 0.0022(5)
C15 0.0244(7) 0.0244(7) 0.0260(8) 0.0034(6) 0.0038(6) 0.0106(6)
C16 0.0210(7) 0.0343(8) 0.0301(8) 0.0087(7) -0.0043(6) 0.0101(6)
C17 0.0209(7) 0.0312(8) 0.0223(7) 0.0047(6) -0.0054(6) -0.0001(6)
C18 0.0181(6) 0.0195(6) 0.0187(7) 0.0029(5) 0.0003(5) 0.0001(5)
Br2 0.02647(8) 0.01860(7) 0.01734(7) -0.00350(5) 0.00235(5) 0.00355(5)
Fe2 0.01352(9) 0.01178(9) 0.01532(9) 0.00187(7) -0.00095(7) -0.00131(7)
S2 0.01327(14) 0.01440(14) 0.01742(16) -0.00061(12) 0.00133(11) 0.00279(11)
O3 0.0213(5) 0.0237(5) 0.0211(5) -0.0087(4) 0.0001(4) 0.0037(4)
O4 0.0224(5) 0.0178(5) 0.0296(6) 0.0061(4) 0.0028(4) 0.0072(4)
N2 0.0134(5) 0.0140(5) 0.0134(5) 0.0021(4) 0.0019(4) 0.0027(4)
C21 0.0129(6) 0.0121(6) 0.0156(6) 0.0008(5) -0.0014(5) -0.0013(5)
C22 0.0125(6) 0.0135(6) 0.0253(7) 0.0023(5) 0.0012(5) -0.0014(5)
C23 0.0145(6) 0.0161(6) 0.0325(8) 0.0047(6) -0.0070(6) -0.0008(5)
C24 0.0238(7) 0.0180(6) 0.0195(7) 0.0043(5) -0.0086(5) -0.0040(5)
C25 0.0199(7) 0.0159(6) 0.0141(6) 0.0003(5) -0.0010(5) -0.0027(5)
C26 0.0208(7) 0.0159(6) 0.0201(7) -0.0014(5) -0.0040(5) -0.0032(5)
C27 0.0250(7) 0.0178(7) 0.0202(7) -0.0034(5) 0.0037(6) -0.0032(5)
C28 0.0249(7) 0.0126(6) 0.0327(8) -0.0007(6) -0.0019(6) -0.0001(5)
C29 0.0321(8) 0.0168(7) 0.0212(7) 0.0038(5) -0.0015(6) -0.0103(6)
C30 0.0192(7) 0.0202(7) 0.0242(7) -0.0062(6) 0.0031(5) -0.0084(5)
C31 0.0136(6) 0.0261(7) 0.0213(7) 0.0019(6) 0.0007(5) -0.0017(5)
C32 0.0150(6) 0.0142(6) 0.0129(6) -0.0002(5) 0.0008(5) -0.0007(5)
C33 0.0128(6) 0.0136(6) 0.0140(6) 0.0035(5) -0.0014(5) 0.0020(5)
C34 0.0165(6) 0.0156(6) 0.0160(6) 0.0027(5) -0.0017(5) 0.0028(5)
C35 0.0177(7) 0.0280(7) 0.0188(7) 0.0072(6) 0.0043(5) 0.0032(5)
C36 0.0165(7) 0.0253(7) 0.0296(8) 0.0116(6) 0.0008(6) -0.0040(6)
C37 0.0196(7) 0.0172(6) 0.0269(7) 0.0035(6) -0.0035(6) -0.0039(5)
C38 0.0187(6) 0.0158(6) 0.0178(6) 0.0011(5) -0.0005(5) -0.0004(5)

loop_
_atom_type_symbol
_atom_type_description
_atom_type_scat_dispersion_real
_atom_type_scat_dispersion_imag
_atom_type_scat_source
C C 0.0033 0.0016 'International Tables Vol C Tables 4.2.6.8 and 6.1.1.4'
H H 0.0000 0.0000 'International Tables Vol C Tables 4.2.6.8 and 6.1.1.4'
Br Br -0.2901 2.4595 'International Tables Vol C Tables 4.2.6.8 and 6.1.1.4'
Fe Fe 0.3463 0.8444 'International Tables Vol C Tables 4.2.6.8 and 6.1.1.4'
N N 0.0061 0.0033 'International Tables Vol C Tables 4.2.6.8 and 6.1.1.4'
O O 0.0106 0.0060 'International Tables Vol C Tables 4.2.6.8 and 6.1.1.4'
S S 0.1246 0.1234 'International Tables Vol C Tables 4.2.6.8 and 6.1.1.4'

loop_
_geom_angle_atom_site_label_1
_geom_angle_atom_site_label_2
_geom_angle_atom_site_label_3
_geom_angle
_geom_angle_site_symmetry_1
_geom_angle_site_symmetry_3
_geom_angle_publ_flag
C8 Fe1 C3 105.75(6) . . ?
C8 Fe1 C7 40.75(7) . . ?
C3 Fe1 C7 118.44(7) . . ?
C8 Fe1 C9 40.88(7) . . ?
C3 Fe1 C9 124.76(6) . . ?
C7 Fe1 C9 68.58(6) . . ?
C8 Fe1 C4 119.13(7) . . ?
C3 Fe1 C4 40.72(6) . . ?
C7 Fe1 C4 153.54(7) . . ?
C9 Fe1 C4 107.66(6) . . ?
C8 Fe1 C2 123.87(6) . . ?
C3 Fe1 C2 40.86(6) . . ?
C7 Fe1 C2 106.23(6) . . ?
C9 Fe1 C2 161.64(6) . . ?
C4 Fe1 C2 68.68(6) . . ?
C8 Fe1 C5 154.91(7) . . ?
C3 Fe1 C5 68.85(6) . . ?
C7 Fe1 C5 163.62(6) . . ?
C9 Fe1 C5 120.86(6) . . ?
C4 Fe1 C5 40.89(5) . . ?
C2 Fe1 C5 68.95(5) . . ?
C8 Fe1 C10 68.35(6) . . ?
C3 Fe1 C10 163.10(6) . . ?
C7 Fe1 C10 68.15(6) . . ?
C9 Fe1 C10 40.61(6) . . ?
C4 Fe1 C10 127.03(6) . . ?
C2 Fe1 C10 155.55(6) . . ?
C5 Fe1 C10 109.36(6) . . ?
C8 Fe1 C1 162.01(6) . . ?
C3 Fe1 C1 68.46(5) . . ?
C7 Fe1 C1 125.67(6) . . ?
C9 Fe1 C1 156.25(6) . . ?
C4 Fe1 C1 68.35(5) . . ?
C2 Fe1 C1 40.79(5) . . ?
C5 Fe1 C1 40.72(5) . . ?
C10 Fe1 C1 121.91(6) . . ?
C8 Fe1 C6 68.29(7) . . ?
C3 Fe1 C6 153.88(6) . . ?
C7 Fe1 C6 40.46(7) . . ?
C9 Fe1 C6 68.30(6) . . ?
C4 Fe1 C6 164.57(6) . . ?
C2 Fe1 C6 119.94(6) . . ?
C5 Fe1 C6 127.24(6) . . ?
C10 Fe1 C6 40.40(6) . . ?
C1 Fe1 C6 108.96(6) . . ?
O2 S1 O1 119.29(7) . . ?
O2 S1 N1 107.89(6) . . ?
O1 S1 N1 105.90(6) . . ?
O2 S1 C11 108.45(7) . . ?
O1 S1 C11 108.34(7) . . ?
N1 S1 C11 106.24(7) . . ?
C1 N1 C12 117.84(11) . . ?
C1 N1 S1 121.44(9) . . ?
C12 N1 S1 118.46(9) . . ?
N1 C1 C5 128.06(12) . . ?
N1 C1 C2 123.45(12) . . ?
C5 C1 C2 108.46(12) . . ?
N1 C1 Fe1 128.66(9) . . ?
C5 C1 Fe1 69.46(7) . . ?
C2 C1 Fe1 69.24(7) . . ?
C3 C2 C1 107.56(12) . . ?
C3 C2 Fe1 69.30(8) . . ?
C1 C2 Fe1 69.98(7) . . ?
C3 C2 H2 126.2 . . ?
C1 C2 H2 126.2 . . ?
Fe1 C2 H2 126.1 . . ?
C4 C3 C2 108.26(12) . . ?
C4 C3 Fe1 69.79(8) . . ?
C2 C3 Fe1 69.84(8) . . ?
C4 C3 H3 125.9 . . ?
C2 C3 H3 125.9 . . ?
Fe1 C3 H3 126.1 . . ?
C3 C4 C5 108.43(12) . . ?
C3 C4 Fe1 69.49(8) . . ?
C5 C4 Fe1 69.86(8) . . ?
C3 C4 H4 125.8 . . ?
C5 C4 H4 125.8 . . ?
Fe1 C4 H4 126.4 . . ?
C1 C5 C4 107.28(12) . . ?
C1 C5 Fe1 69.83(7) . . ?
C4 C5 Fe1 69.25(8) . . ?
C1 C5 H5 126.4 . . ?
C4 C5 H5 126.4 . . ?
Fe1 C5 H5 126.1 . . ?
C7 C6 C10 107.92(14) . . ?
C7 C6 Fe1 69.10(9) . . ?
C10 C6 Fe1 69.67(8) . . ?
C7 C6 H6 126.0 . . ?
C10 C6 H6 126.0 . . ?
Fe1 C6 H6 126.8 . . ?
C6 C7 C8 108.19(14) . . ?
C6 C7 Fe1 70.44(8) . . ?
C8 C7 Fe1 69.40(9) . . ?
C6 C7 H7 125.9 . . ?
C8 C7 H7 125.9 . . ?
Fe1 C7 H7 125.8 . . ?
C7 C8 C9 108.04(14) . . ?
C7 C8 Fe1 69.85(9) . . ?
C9 C8 Fe1 69.85(8) . . ?
C7 C8 H8 126.0 . . ?
C9 C8 H8 126.0 . . ?
Fe1 C8 H8 125.9 . . ?
C10 C9 C8 107.67(14) . . ?
C10 C9 Fe1 70.17(8) . . ?
C8 C9 Fe1 69.27(8) . . ?
C10 C9 H9 126.2 . . ?
C8 C9 H9 126.2 . . ?
Fe1 C9 H9 126.0 . . ?
C6 C10 C9 108.19(13) . . ?
C6 C10 Fe1 69.92(8) . . ?
C9 C10 Fe1 69.22(8) . . ?
C6 C10 H10 125.9 . . ?
C9 C10 H10 125.9 . . ?
Fe1 C10 H10 126.5 . . ?
S1 C11 H11A 109.5 . . ?
S1 C11 H11B 109.5 . . ?
H11A C11 H11B 109.5 . . ?
S1 C11 H11C 109.5 . . ?
H11A C11 H11C 109.5 . . ?
H11B C11 H11C 109.5 . . ?
N1 C12 C13 113.03(11) . . ?
N1 C12 H12A 109.0 . . ?
C13 C12 H12A 109.0 . . ?
N1 C12 H12B 109.0 . . ?
C13 C12 H12B 109.0 . . ?
H12A C12 H12B 107.8 . . ?
C14 C13 C18 117.49(12) . . ?
C14 C13 C12 120.45(12) . . ?
C18 C13 C12 121.99(12) . . ?
C15 C14 C13 122.04(13) . . ?
C15 C14 Br1 118.52(11) . . ?
C13 C14 Br1 119.38(10) . . ?
C16 C15 C14 119.35(14) . . ?
C16 C15 H15 120.3 . . ?
C14 C15 H15 120.3 . . ?
C15 C16 C17 119.77(14) . . ?
C15 C16 H16 120.1 . . ?
C17 C16 H16 120.1 . . ?
C16 C17 C18 120.23(14) . . ?
C16 C17 H17 119.9 . . ?
C18 C17 H17 119.9 . . ?
C17 C18 C13 121.11(14) . . ?
C17 C18 H18 119.4 . . ?
C13 C18 H18 119.4 . . ?
C23 Fe2 C28 105.42(6) . . ?
C23 Fe2 C27 120.67(6) . . ?
C28 Fe2 C27 40.66(6) . . ?
C23 Fe2 C24 40.61(6) . . ?
C28 Fe2 C24 121.41(6) . . ?
C27 Fe2 C24 156.83(6) . . ?
C23 Fe2 C29 122.16(6) . . ?
C28 Fe2 C29 40.78(6) . . ?
C27 Fe2 C29 68.36(6) . . ?
C24 Fe2 C29 107.72(6) . . ?
C23 Fe2 C22 40.96(5) . . ?
C28 Fe2 C22 121.32(6) . . ?
C27 Fe2 C22 106.13(6) . . ?
C24 Fe2 C22 68.53(6) . . ?
C29 Fe2 C22 158.09(6) . . ?
C23 Fe2 C30 159.47(6) . . ?
C28 Fe2 C30 68.51(6) . . ?
C27 Fe2 C30 68.31(6) . . ?
C24 Fe2 C30 124.55(6) . . ?
C29 Fe2 C30 40.63(6) . . ?
C22 Fe2 C30 159.00(6) . . ?
C23 Fe2 C26 157.36(6) . . ?
C28 Fe2 C26 68.48(6) . . ?
C27 Fe2 C26 40.66(6) . . ?
C24 Fe2 C26 161.12(6) . . ?
C29 Fe2 C26 68.31(6) . . ?
C22 Fe2 C26 122.20(6) . . ?
C30 Fe2 C26 40.53(6) . . ?
C23 Fe2 C25 68.54(6) . . ?
C28 Fe2 C25 158.34(6) . . ?
C27 Fe2 C25 160.37(6) . . ?
C24 Fe2 C25 40.66(5) . . ?
C29 Fe2 C25 123.56(6) . . ?
C22 Fe2 C25 68.58(6) . . ?
C30 Fe2 C25 109.47(6) . . ?
C26 Fe2 C25 124.96(6) . . ?
C23 Fe2 C21 68.32(5) . . ?
C28 Fe2 C21 158.50(6) . . ?
C27 Fe2 C21 123.43(6) . . ?
C24 Fe2 C21 68.06(5) . . ?
C29 Fe2 C21 159.91(6) . . ?
C22 Fe2 C21 40.60(5) . . ?
C30 Fe2 C21 124.34(6) . . ?
C26 Fe2 C21 108.94(5) . . ?
C25 Fe2 C21 40.48(5) . . ?
O3 S2 O4 119.72(7) . . ?
O3 S2 N2 107.23(6) . . ?
O4 S2 N2 105.75(6) . . ?
O3 S2 C31 108.24(7) . . ?
O4 S2 C31 108.50(7) . . ?
N2 S2 C31 106.70(6) . . ?
C21 N2 C32 117.33(10) . . ?
C21 N2 S2 120.59(9) . . ?
C32 N2 S2 118.52(9) . . ?
N2 C21 C22 123.70(12) . . ?
N2 C21 C25 128.04(12) . . ?
C22 C21 C25 108.26(12) . . ?
N2 C21 Fe2 127.98(9) . . ?
C22 C21 Fe2 68.90(7) . . ?
C25 C21 Fe2 69.49(7) . . ?
C21 C22 C23 107.58(13) . . ?
C21 C22 Fe2 70.51(7) . . ?
C23 C22 Fe2 69.10(8) . . ?
C21 C22 H22 126.2 . . ?
C23 C22 H22 126.2 . . ?
Fe2 C22 H22 125.8 . . ?
C24 C23 C22 108.17(12) . . ?
C24 C23 Fe2 70.01(8) . . ?
C22 C23 Fe2 69.94(8) . . ?
C24 C23 H23 125.9 . . ?
C22 C23 H23 125.9 . . ?
Fe2 C23 H23 125.7 . . ?
C23 C24 C25 108.55(12) . . ?
C23 C24 Fe2 69.39(8) . . ?
C25 C24 Fe2 70.32(8) . . ?
C23 C24 H24 125.7 . . ?
C25 C24 H24 125.7 . . ?
Fe2 C24 H24 126.1 . . ?
C24 C25 C21 107.43(12) . . ?
C24 C25 Fe2 69.02(8) . . ?
C21 C25 Fe2 70.03(8) . . ?
C24 C25 H25 126.3 . . ?
C21 C25 H25 126.3 . . ?
Fe2 C25 H25 126.2 . . ?
C30 C26 C27 107.62(13) . . ?
C30 C26 Fe2 69.51(8) . . ?
C27 C26 Fe2 69.07(8) . . ?
C30 C26 H26 126.2 . . ?
C27 C26 H26 126.2 . . ?
Fe2 C26 H26 126.8 . . ?
C28 C27 C26 108.39(13) . . ?
C28 C27 Fe2 69.55(8) . . ?
C26 C27 Fe2 70.27(8) . . ?
C28 C27 H27 125.8 . . ?
C26 C27 H27 125.8 . . ?
Fe2 C27 H27 125.9 . . ?
C27 C28 C29 107.82(13) . . ?
C27 C28 Fe2 69.78(8) . . ?
C29 C28 Fe2 69.77(8) . . ?
C27 C28 H28 126.1 . . ?
C29 C28 H28 126.1 . . ?
Fe2 C28 H28 125.9 . . ?
C30 C29 C28 108.12(13) . . ?
C30 C29 Fe2 70.01(8) . . ?
C28 C29 Fe2 69.45(8) . . ?
C30 C29 H29 125.9 . . ?
C28 C29 H29 125.9 . . ?
Fe2 C29 H29 126.2 . . ?
C29 C30 C26 108.04(13) . . ?
C29 C30 Fe2 69.36(8) . . ?
C26 C30 Fe2 69.96(8) . . ?
C29 C30 H30 126.0 . . ?
C26 C30 H30 126.0 . . ?
Fe2 C30 H30 126.3 . . ?
S2 C31 H31A 109.5 . . ?
S2 C31 H31B 109.5 . . ?
H31A C31 H31B 109.5 . . ?
S2 C31 H31C 109.5 . . ?
H31A C31 H31C 109.5 . . ?
H31B C31 H31C 109.5 . . ?
N2 C32 C33 112.79(10) . . ?
N2 C32 H32A 109.0 . . ?
C33 C32 H32A 109.0 . . ?
N2 C32 H32B 109.0 . . ?
C33 C32 H32B 109.0 . . ?
H32A C32 H32B 107.8 . . ?
C34 C33 C38 117.29(12) . . ?
C34 C33 C32 121.88(12) . . ?
C38 C33 C32 120.78(12) . . ?
C35 C34 C33 122.26(13) . . ?
C35 C34 Br2 118.06(11) . . ?
C33 C34 Br2 119.68(10) . . ?
C36 C35 C34 119.28(14) . . ?
C36 C35 H35 120.4 . . ?
C34 C35 H35 120.4 . . ?
C35 C36 C37 119.87(13) . . ?
C35 C36 H36 120.1 . . ?
C37 C36 H36 120.1 . . ?
C36 C37 C38 120.19(13) . . ?
C36 C37 H37 119.9 . . ?
C38 C37 H37 119.9 . . ?
C37 C38 C33 121.10(13) . . ?
C37 C38 H38 119.5 . . ?
C33 C38 H38 119.5 . . ?

loop_
_geom_bond_atom_site_label_1
_geom_bond_atom_site_label_2
_geom_bond_distance
_geom_bond_site_symmetry_2
_geom_bond_publ_flag
Br1 C14 1.9034(14) . ?
Fe1 C8 2.0356(15) . ?
Fe1 C3 2.0394(14) . ?
Fe1 C7 2.0415(15) . ?
Fe1 C9 2.0433(14) . ?
Fe1 C4 2.0433(14) . ?
Fe1 C2 2.0466(13) . ?
Fe1 C5 2.0515(13) . ?
Fe1 C10 2.0558(14) . ?
Fe1 C1 2.0564(13) . ?
Fe1 C6 2.0591(14) . ?
S1 O2 1.4317(11) . ?
S1 O1 1.4338(11) . ?
S1 N1 1.6412(12) . ?
S1 C11 1.7582(15) . ?
N1 C1 1.4231(17) . ?
N1 C12 1.4685(17) . ?
C1 C5 1.4292(18) . ?
C1 C2 1.4298(19) . ?
C2 C3 1.426(2) . ?
C2 H2 0.9500 . ?
C3 C4 1.421(2) . ?
C3 H3 0.9500 . ?
C4 C5 1.4304(19) . ?
C4 H4 0.9500 . ?
C5 H5 0.9500 . ?
C6 C7 1.418(2) . ?
C6 C10 1.421(2) . ?
C6 H6 0.9500 . ?
C7 C8 1.419(3) . ?
C7 H7 0.9500 . ?
C8 C9 1.424(2) . ?
C8 H8 0.9500 . ?
C9 C10 1.422(2) . ?
C9 H9 0.9500 . ?
C10 H10 0.9500 . ?
C11 H11A 0.9800 . ?
C11 H11B 0.9800 . ?
C11 H11C 0.9800 . ?
C12 C13 1.5187(18) . ?
C12 H12A 0.9900 . ?
C12 H12B 0.9900 . ?
C13 C14 1.3916(19) . ?
C13 C18 1.3924(19) . ?
C14 C15 1.3890(19) . ?
C15 C16 1.385(2) . ?
C15 H15 0.9500 . ?
C16 C17 1.385(2) . ?
C16 H16 0.9500 . ?
C17 C18 1.389(2) . ?
C17 H17 0.9500 . ?
C18 H18 0.9500 . ?
Br2 C34 1.9052(14) . ?
Fe2 C23 2.0356(14) . ?
Fe2 C28 2.0400(14) . ?
Fe2 C27 2.0430(14) . ?
Fe2 C24 2.0438(14) . ?
Fe2 C29 2.0442(14) . ?
Fe2 C22 2.0468(13) . ?
Fe2 C30 2.0529(14) . ?
Fe2 C26 2.0588(14) . ?
Fe2 C25 2.0611(14) . ?
Fe2 C21 2.0682(13) . ?
S2 O3 1.4303(10) . ?
S2 O4 1.4335(10) . ?
S2 N2 1.6425(11) . ?
S2 C31 1.7560(14) . ?
N2 C21 1.4186(16) . ?
N2 C32 1.4712(16) . ?
C21 C22 1.4277(18) . ?
C21 C25 1.4285(19) . ?
C22 C23 1.4284(19) . ?
C22 H22 0.9500 . ?
C23 C24 1.416(2) . ?
C23 H23 0.9500 . ?
C24 C25 1.4262(19) . ?
C24 H24 0.9500 . ?
C25 H25 0.9500 . ?
C26 C30 1.424(2) . ?
C26 C27 1.425(2) . ?
C26 H26 0.9500 . ?
C27 C28 1.419(2) . ?
C27 H27 0.9500 . ?
C28 C29 1.423(2) . ?
C28 H28 0.9500 . ?
C29 C30 1.423(2) . ?
C29 H29 0.9500 . ?
C30 H30 0.9500 . ?
C31 H31A 0.9800 . ?
C31 H31B 0.9800 . ?
C31 H31C 0.9800 . ?
C32 C33 1.5164(18) . ?
C32 H32A 0.9900 . ?
C32 H32B 0.9900 . ?
C33 C34 1.3911(19) . ?
C33 C38 1.3974(18) . ?
C34 C35 1.389(2) . ?
C35 C36 1.383(2) . ?
C35 H35 0.9500 . ?
C36 C37 1.387(2) . ?
C36 H36 0.9500 . ?
C37 C38 1.389(2) . ?
C37 H37 0.9500 . ?
C38 H38 0.9500 . ?
